data_4068513
loop_
_publ_author_name
'Fout, Alison R.'
'Scott, Jennifer'
'Miller, Deanna L.'
'Bailey, Brad C.'
'Pink, Maren'
'Mindiola, Daniel J.'

_publ_section_title
;
 Dehydrofluorination of Hydrofluorocarbons by Titanium Alkylidynes via
 Sequential C&#x2212;H/C&#x2212;F Bond Activation Reactions. A Synthetic,
 Structural, and Mechanistic Study of 1,2-CH Bond Addition and \b-Fluoride
 Elimination
;
_journal_issue 1
_journal_name_full Organometallics
_journal_page_first 331
_journal_paper_doi 10.1021/om800910q
_journal_volume 28
_journal_year 2009
_chemical_formula_sum 'C37 H52 F3 N P2 Ti'
_chemical_formula_weight 677.64
_chemical_name_systematic
; 
 ? 
;
_space_group_IT_number 14
_symmetry_cell_setting monoclinic
_symmetry_space_group_name_Hall '-P 2ybc'
_symmetry_space_group_name_H-M 'P 1 21/c 1'
_atom_sites_solution_hydrogens geom
_atom_sites_solution_primary direct
_atom_sites_solution_secondary difmap
_audit_creation_method SHELXL-97
_cell_angle_alpha 90.00
_cell_angle_beta 115.027(3)
_cell_angle_gamma 90.00
_cell_formula_units_Z 4
_cell_length_a 18.321(4)
_cell_length_b 10.832(2)
_cell_length_c 21.141(4)
_cell_measurement_reflns_used 1414
_cell_measurement_temperature 150(2)
_cell_measurement_theta_max 27.8
_cell_measurement_theta_min 2.2
_cell_volume 3801.6(13)
_computing_cell_refinement 'APEX II v.2.2 (Bruker, 2007)'
_computing_data_collection 'APEX II v.2.2 (Bruker, 2007)'
_computing_data_reduction 'APEX II v.2.2 (Bruker, 2007)'
_computing_molecular_graphics 'SHELXTL (Bruker, 2003)'
_computing_publication_material 'SHELXTL (Bruker, 2003)'
_computing_structure_refinement 'SHELXL-97 (Sheldrick, 1997)'
_computing_structure_solution 'SHELXD  (Sheldrick, 2007)'
_diffrn_ambient_temperature 150(2)
_diffrn_detector 'CCD area detector'
_diffrn_detector_area_resol_mean 83.33
_diffrn_detector_type 'Bruker SMART APEXII'
_diffrn_measured_fraction_theta_full 0.972
_diffrn_measured_fraction_theta_max 0.972
_diffrn_measurement_details '0.30 degree frames measured for 150 seconds each'
_diffrn_measurement_device 'APEX II Kappa Duo'
_diffrn_measurement_device_type Kappa
_diffrn_measurement_method 'omega and phi scans'
_diffrn_radiation_monochromator graphite
_diffrn_radiation_source 'fine-focus sealed tube'
_diffrn_radiation_type MoK\a
_diffrn_radiation_wavelength 0.71073
_diffrn_reflns_av_R_equivalents 0.1687
_diffrn_reflns_av_sigmaI/netI 0.2248
_diffrn_reflns_limit_h_max 21
_diffrn_reflns_limit_h_min -21
_diffrn_reflns_limit_k_max 5
_diffrn_reflns_limit_k_min -12
_diffrn_reflns_limit_l_max 25
_diffrn_reflns_limit_l_min -24
_diffrn_reflns_number 18262
_diffrn_reflns_theta_full 25.06
_diffrn_reflns_theta_max 25.06
_diffrn_reflns_theta_min 1.23
_exptl_absorpt_coefficient_mu 0.348
_exptl_absorpt_correction_T_max 0.9828
_exptl_absorpt_correction_T_min 0.9496
_exptl_absorpt_correction_type multi-scan
_exptl_absorpt_process_details 'SADABS, R. Blessing; 1995'
_exptl_crystal_colour red
_exptl_crystal_density_diffrn 1.184
_exptl_crystal_density_method 'not measured'
_exptl_crystal_description plate
_exptl_crystal_F_000 1440
_exptl_crystal_size_max 0.15
_exptl_crystal_size_mid 0.11
_exptl_crystal_size_min 0.05
_refine_diff_density_max 0.784
_refine_diff_density_min -1.137
_refine_diff_density_rms 0.130
_refine_ls_extinction_coef 0.011(2)
_refine_ls_extinction_expression Fc^*^=kFc[1+0.001xFc^2^\l^3^/sin(2\q)]^-1/4^
_refine_ls_extinction_method SHELXL
_refine_ls_goodness_of_fit_ref 0.968
_refine_ls_hydrogen_treatment constr
_refine_ls_matrix_type full
_refine_ls_number_parameters 406
_refine_ls_number_reflns 6552
_refine_ls_number_restraints 194
_refine_ls_restrained_S_all 1.064
_refine_ls_R_factor_all 0.2357
_refine_ls_R_factor_gt 0.1096
_refine_ls_shift/su_max 0.000
_refine_ls_shift/su_mean 0.000
_refine_ls_structure_factor_coef Fsqd
_refine_ls_weighting_details 'calc w=1/[\s^2^(Fo^2^)+(0.1895P)^2^+0.0000P] where P=(Fo^2^+2Fc^2^)/3'
_refine_ls_weighting_scheme calc
_refine_ls_wR_factor_gt 0.2767
_refine_ls_wR_factor_ref 0.3595
_reflns_number_gt 2533
_reflns_number_total 6552
_reflns_threshold_expression >2sigma(I)
_cod_data_source_file om800910q_si_002.cif
_cod_data_source_block 07126
_cod_original_sg_symbol_H-M P2(1)/c
_cod_database_code 4068513

loop_
_symmetry_equiv_pos_as_xyz
'x, y, z'
'-x, y+1/2, -z+1/2'
'-x, -y, -z'
'x, -y-1/2, z-1/2'

loop_
_atom_site_label
_atom_site_type_symbol
_atom_site_fract_x
_atom_site_fract_y
_atom_site_fract_z
_atom_site_U_iso_or_equiv
_atom_site_adp_type
_atom_site_occupancy
_atom_site_symmetry_multiplicity
_atom_site_calc_flag
_atom_site_refinement_flags
_atom_site_disorder_assembly
_atom_site_disorder_group
Ti1 Ti 0.23436(11) 0.26730(19) 0.26709(8) 0.0517(7) Uani 1 1 d D . .
P1 P 0.14341(16) 0.0738(3) 0.20922(13) 0.0535(9) Uani 1 1 d . A .
P2 P 0.36689(17) 0.3883(3) 0.30230(13) 0.0565(9) Uani 1 1 d . A .
N1 N 0.3123(5) 0.1325(8) 0.2675(4) 0.050(2) Uani 1 1 d . A .
C1 C 0.0467(6) 0.0689(11) 0.1314(5) 0.061(3) Uani 1 1 d . . .
H1A H 0.0315 -0.0191 0.1181 0.074 Uiso 1 1 calc R A .
C2 C -0.0202(6) 0.1322(13) 0.1488(6) 0.083(4) Uani 1 1 d . A .
H2A H -0.0715 0.1320 0.1071 0.125 Uiso 1 1 calc R . .
H2B H -0.0044 0.2175 0.1639 0.125 Uiso 1 1 calc R . .
H2C H -0.0262 0.0864 0.1863 0.125 Uiso 1 1 calc R . .
C3 C 0.0495(7) 0.1382(12) 0.0685(5) 0.070(4) Uani 1 1 d . A .
H3A H 0.0004 0.1201 0.0264 0.106 Uiso 1 1 calc R . .
H3B H 0.0967 0.1111 0.0616 0.106 Uiso 1 1 calc R . .
H3C H 0.0530 0.2272 0.0775 0.106 Uiso 1 1 calc R . .
C4 C 0.1303(6) -0.0389(11) 0.2711(5) 0.058(3) Uani 1 1 d . . .
H4A H 0.0940 0.0007 0.2896 0.069 Uiso 1 1 calc R A .
C5 C 0.2108(7) -0.0631(12) 0.3334(5) 0.075(4) Uani 1 1 d . A .
H5A H 0.2016 -0.1104 0.3689 0.113 Uiso 1 1 calc R . .
H5B H 0.2365 0.0157 0.3533 0.113 Uiso 1 1 calc R . .
H5C H 0.2459 -0.1103 0.3179 0.113 Uiso 1 1 calc R . .
C6 C 0.0914(8) -0.1603(13) 0.2377(6) 0.084(4) Uani 1 1 d . A .
H6A H 0.0944 -0.2187 0.2741 0.127 Uiso 1 1 calc R . .
H6B H 0.1199 -0.1945 0.2115 0.127 Uiso 1 1 calc R . .
H6C H 0.0348 -0.1459 0.2058 0.127 Uiso 1 1 calc R . .
C7 C 0.2144(6) -0.0033(10) 0.1827(5) 0.051(3) Uani 1 1 d . . .
C8 C 0.1943(6) -0.0947(10) 0.1287(5) 0.055(3) Uani 1 1 d . A .
H8A H 0.1400 -0.1216 0.1055 0.066 Uiso 1 1 calc R . .
C9 C 0.2509(7) -0.1452(11) 0.1091(5) 0.065(3) Uani 1 1 d . . .
C10 C 0.2264(8) -0.2384(11) 0.0490(6) 0.078(4) Uani 1 1 d . A .
H10A H 0.2475 -0.3201 0.0677 0.117 Uiso 1 1 calc R . .
H10B H 0.2485 -0.2125 0.0162 0.117 Uiso 1 1 calc R . .
H10C H 0.1675 -0.2421 0.0247 0.117 Uiso 1 1 calc R . .
C11 C 0.3293(7) -0.1068(11) 0.1454(5) 0.062(3) Uani 1 1 d . A .
H11A H 0.3696 -0.1408 0.1335 0.074 Uiso 1 1 calc R . .
C12 C 0.3518(6) -0.0209(10) 0.1985(5) 0.054(3) Uani 1 1 d . . .
H12A H 0.4070 0.0008 0.2228 0.065 Uiso 1 1 calc R A .
C13 C 0.2945(6) 0.0351(10) 0.2174(5) 0.052(3) Uani 1 1 d . A .
C14 C 0.3890(6) 0.1360(11) 0.3250(5) 0.047(3) Uani 1 1 d . . .
C15 C 0.4295(6) 0.0270(11) 0.3592(5) 0.052(3) Uani 1 1 d . A .
H15A H 0.4066 -0.0517 0.3427 0.062 Uiso 1 1 calc R . .
C16 C 0.5034(6) 0.0368(12) 0.4174(5) 0.057(3) Uani 1 1 d . . .
H16A H 0.5308 -0.0367 0.4391 0.068 Uiso 1 1 calc R A .
C17 C 0.5383(6) 0.1499(13) 0.4448(5) 0.060(3) Uani 1 1 d . A .
C18 C 0.6167(6) 0.1557(13) 0.5067(5) 0.077(4) Uani 1 1 d . . .
H18A H 0.6520 0.0900 0.5038 0.116 Uiso 1 1 calc R A .
H18B H 0.6082 0.1447 0.5491 0.116 Uiso 1 1 calc R . .
H18C H 0.6419 0.2361 0.5081 0.116 Uiso 1 1 calc R . .
C19 C 0.4973(6) 0.2553(11) 0.4113(5) 0.057(3) Uani 1 1 d . . .
H19A H 0.5201 0.3331 0.4302 0.068 Uiso 1 1 calc R A .
C20 C 0.4236(6) 0.2545(11) 0.3509(5) 0.051(3) Uani 1 1 d . A .
C21 C 0.3875(7) 0.5236(11) 0.3638(5) 0.066(3) Uani 1 1 d . . .
H21A H 0.3895 0.4892 0.4084 0.079 Uiso 1 1 calc R A .
C22 C 0.3159(7) 0.6112(12) 0.3362(6) 0.083(4) Uani 1 1 d . A .
H22A H 0.3264 0.6813 0.3682 0.124 Uiso 1 1 calc R . .
H22B H 0.2675 0.5675 0.3326 0.124 Uiso 1 1 calc R . .
H22C H 0.3078 0.6414 0.2900 0.124 Uiso 1 1 calc R . .
C23 C 0.4684(7) 0.5908(12) 0.3832(6) 0.085(4) Uani 1 1 d . A .
H23A H 0.4762 0.6521 0.4197 0.127 Uiso 1 1 calc R . .
H23B H 0.4678 0.6324 0.3419 0.127 Uiso 1 1 calc R . .
H23C H 0.5125 0.5307 0.4005 0.127 Uiso 1 1 calc R . .
C24 C 0.4187(7) 0.4295(11) 0.2455(5) 0.063(3) Uani 1 1 d . . .
H24A H 0.4752 0.4547 0.2762 0.075 Uiso 1 1 calc R A .
C25 C 0.3761(7) 0.5389(12) 0.1966(6) 0.078(4) Uani 1 1 d . A .
H25A H 0.4058 0.5609 0.1690 0.117 Uiso 1 1 calc R . .
H25B H 0.3746 0.6101 0.2247 0.117 Uiso 1 1 calc R . .
H25C H 0.3210 0.5150 0.1652 0.117 Uiso 1 1 calc R . .
C26 C 0.4216(7) 0.3155(12) 0.2019(6) 0.074(4) Uani 1 1 d . A .
H26A H 0.4453 0.3397 0.1699 0.110 Uiso 1 1 calc R . .
H26B H 0.3669 0.2844 0.1750 0.110 Uiso 1 1 calc R . .
H26C H 0.4546 0.2507 0.2333 0.110 Uiso 1 1 calc R . .
C27 C 0.2301(6) 0.2940(11) 0.3529(5) 0.057(3) Uani 1 1 d . A .
H27 H 0.1901 0.3567 0.3373 0.069 Uiso 1 1 calc R . .
C28 C 0.2418(6) 0.2923(12) 0.4291(5) 0.064(3) Uani 1 1 d . . .
C29 C 0.1673(8) 0.2341(15) 0.4326(6) 0.107(6) Uani 1 1 d . A .
H29A H 0.1625 0.1479 0.4173 0.160 Uiso 1 1 calc R . .
H29B H 0.1191 0.2798 0.4022 0.160 Uiso 1 1 calc R . .
H29C H 0.1729 0.2373 0.4808 0.160 Uiso 1 1 calc R . .
C30 C 0.2479(8) 0.4259(14) 0.4574(6) 0.089(4) Uani 1 1 d . A .
H30A H 0.2945 0.4674 0.4555 0.134 Uiso 1 1 calc R . .
H30B H 0.2545 0.4233 0.5059 0.134 Uiso 1 1 calc R . .
H30C H 0.1987 0.4715 0.4288 0.134 Uiso 1 1 calc R . .
C31 C 0.3191(7) 0.2225(14) 0.4740(5) 0.091(5) Uani 1 1 d . A .
H31A H 0.3183 0.1411 0.4535 0.136 Uiso 1 1 calc R . .
H31B H 0.3228 0.2125 0.5213 0.136 Uiso 1 1 calc R . .
H31C H 0.3658 0.2693 0.4759 0.136 Uiso 1 1 calc R . .
F1 F 0.1701(10) 0.2884(14) 0.1101(12) 0.108(3) Uani 0.068(9) 1 d PDU A 1
F2 F 0.0690(10) 0.4430(18) 0.0119(9) 0.128(3) Uani 0.068(9) 1 d PDU . 1
F3 F 0.0005(8) 0.6344(16) 0.0494(11) 0.143(4) Uani 0.068(9) 1 d PDU . 1
C32 C 0.1488(4) 0.3948(8) 0.1975(3) 0.074(3) Uani 0.068(9) 1 d PGDU A 1
C33 C 0.1343(3) 0.3785(5) 0.1280(3) 0.085(3) Uani 0.068(9) 1 d PGDU A 1
C34 C 0.0857(3) 0.4616(5) 0.0777(3) 0.100(3) Uani 0.068(9) 1 d PGDU A 1
C35 C 0.0517(3) 0.5611(6) 0.0970(3) 0.104(3) Uani 0.068(9) 1 d PGDU A 1
C36 C 0.0662(5) 0.5775(9) 0.1665(4) 0.100(3) Uani 0.068(9) 1 d PGDU A 1
H36 H 0.0429 0.6455 0.1797 0.120 Uiso 0.068(9) 1 calc PR A 1
C37 C 0.1148(5) 0.4944(10) 0.2168(3) 0.086(3) Uani 0.068(9) 1 d PGDU A 1
H37 H 0.1247 0.5055 0.2643 0.103 Uiso 0.068(9) 1 calc PR A 1
F1D F 0.2218(4) 0.3435(6) 0.1201(3) 0.108(3) Uani 0.932(9) 1 d PGDU A 2
F2D F 0.1149(4) 0.5122(6) 0.0177(2) 0.128(3) Uani 0.932(9) 1 d PGDU A 2
F3D F 0.0230(4) 0.6518(6) 0.0332(4) 0.143(4) Uani 0.932(9) 1 d PGDU A 2
C32D C 0.1514(4) 0.4006(6) 0.1900(4) 0.074(3) Uani 0.932(9) 1 d PGDU A 2
C33D C 0.1657(4) 0.4112(7) 0.1306(4) 0.085(3) Uani 0.932(9) 1 d PGDU A 2
C34D C 0.1219(5) 0.4954(8) 0.0788(3) 0.100(3) Uani 0.932(9) 1 d PGDU A 2
C35D C 0.0640(5) 0.5690(6) 0.0863(4) 0.104(3) Uani 0.932(9) 1 d PGDU A 2
C36D C 0.0497(4) 0.5584(7) 0.1456(5) 0.100(3) Uani 0.932(9) 1 d PGDU A 2
H36D H 0.0101 0.6087 0.1508 0.120 Uiso 0.932(9) 1 calc PR A 2
C37D C 0.0934(5) 0.4742(8) 0.1975(4) 0.086(3) Uani 0.932(9) 1 d PGDU A 2
H37D H 0.0837 0.4669 0.2380 0.103 Uiso 0.932(9) 1 calc PR A 2

loop_
_atom_site_aniso_label
_atom_site_aniso_U_11
_atom_site_aniso_U_22
_atom_site_aniso_U_33
_atom_site_aniso_U_23
_atom_site_aniso_U_13
_atom_site_aniso_U_12
Ti1 0.0608(12) 0.0664(16) 0.0385(10) 0.0004(9) 0.0312(9) 0.0049(10)
P1 0.0584(16) 0.072(2) 0.0409(14) 0.0004(14) 0.0316(13) -0.0005(15)
P2 0.0662(18) 0.070(2) 0.0440(15) -0.0014(15) 0.0337(14) -0.0030(16)
N1 0.052(5) 0.066(7) 0.040(4) -0.001(4) 0.026(4) 0.003(4)
C1 0.069(7) 0.075(9) 0.046(6) 0.006(6) 0.030(5) 0.007(6)
C2 0.060(7) 0.120(13) 0.081(8) 0.001(8) 0.040(7) 0.008(7)
C3 0.079(8) 0.084(10) 0.038(6) 0.002(6) 0.014(5) 0.000(7)
C4 0.066(7) 0.076(9) 0.045(6) 0.008(6) 0.038(5) -0.004(6)
C5 0.096(9) 0.081(10) 0.054(7) 0.011(7) 0.037(7) 0.002(7)
C6 0.106(10) 0.089(11) 0.057(7) 0.013(7) 0.034(7) -0.023(9)
C7 0.062(7) 0.064(8) 0.039(5) 0.003(5) 0.032(5) -0.002(6)
C8 0.072(7) 0.060(8) 0.040(5) 0.002(5) 0.030(5) -0.002(6)
C9 0.091(9) 0.063(9) 0.054(6) 0.006(6) 0.043(7) 0.005(7)
C10 0.111(10) 0.077(10) 0.059(7) -0.017(7) 0.049(7) 0.004(8)
C11 0.075(8) 0.077(9) 0.054(6) -0.011(6) 0.048(6) 0.002(7)
C12 0.065(6) 0.061(8) 0.047(6) 0.008(6) 0.034(5) 0.010(6)
C13 0.069(7) 0.063(8) 0.035(5) -0.001(5) 0.032(5) 0.005(6)
C14 0.051(6) 0.063(8) 0.041(5) 0.007(6) 0.033(5) 0.010(6)
C15 0.062(7) 0.063(9) 0.041(5) -0.004(6) 0.033(5) -0.009(6)
C16 0.066(7) 0.068(9) 0.049(6) 0.004(6) 0.036(6) 0.003(6)
C17 0.068(7) 0.086(10) 0.039(6) 0.008(7) 0.035(6) 0.005(7)
C18 0.066(7) 0.120(12) 0.045(6) 0.011(7) 0.023(6) 0.002(7)
C19 0.064(7) 0.073(9) 0.042(6) -0.010(6) 0.031(5) -0.013(7)
C20 0.059(6) 0.067(9) 0.038(5) 0.001(5) 0.032(5) 0.002(6)
C21 0.080(8) 0.075(9) 0.057(6) -0.014(6) 0.043(6) -0.006(7)
C22 0.113(10) 0.078(10) 0.078(8) -0.006(7) 0.060(8) 0.012(8)
C23 0.090(9) 0.085(11) 0.077(8) -0.019(8) 0.033(7) -0.029(8)
C24 0.077(7) 0.075(9) 0.056(6) -0.003(6) 0.048(6) -0.010(7)
C25 0.104(9) 0.081(10) 0.072(8) 0.012(7) 0.059(7) 0.017(8)
C26 0.096(9) 0.085(10) 0.069(7) 0.004(7) 0.063(7) 0.005(8)
C27 0.062(6) 0.081(9) 0.045(5) 0.008(6) 0.037(5) 0.018(6)
C28 0.073(7) 0.084(10) 0.053(6) -0.012(6) 0.045(6) -0.016(7)
C29 0.106(10) 0.187(18) 0.058(7) -0.015(9) 0.064(7) -0.028(10)
C30 0.093(9) 0.132(14) 0.055(7) -0.016(8) 0.044(7) 0.002(9)
C31 0.097(9) 0.133(14) 0.034(6) 0.009(7) 0.020(6) 0.012(9)
F1 0.134(7) 0.124(7) 0.075(5) -0.008(5) 0.054(5) -0.002(5)
F2 0.163(7) 0.132(7) 0.076(4) 0.007(5) 0.038(5) -0.051(5)
F3 0.130(6) 0.104(6) 0.116(6) 0.044(5) -0.024(5) -0.015(5)
C32 0.079(6) 0.078(6) 0.053(4) -0.005(4) 0.018(4) -0.014(4)
C33 0.096(6) 0.089(6) 0.058(4) 0.000(4) 0.019(4) -0.020(4)
C34 0.115(6) 0.096(6) 0.059(4) 0.007(4) 0.008(4) -0.029(4)
C35 0.106(6) 0.089(6) 0.073(4) 0.017(4) -0.006(4) -0.020(4)
C36 0.095(6) 0.084(6) 0.083(5) 0.000(5) 0.000(5) -0.013(5)
C37 0.078(6) 0.071(7) 0.070(5) -0.005(4) -0.004(4) -0.002(5)
F1D 0.134(7) 0.124(7) 0.075(5) -0.008(5) 0.054(5) -0.002(5)
F2D 0.163(7) 0.132(7) 0.076(4) 0.007(5) 0.038(5) -0.051(5)
F3D 0.130(6) 0.104(6) 0.116(6) 0.044(5) -0.024(5) -0.015(5)
C32D 0.079(6) 0.078(6) 0.053(4) -0.005(4) 0.018(4) -0.014(4)
C33D 0.096(6) 0.089(6) 0.058(4) 0.000(4) 0.019(4) -0.020(4)
C34D 0.115(6) 0.096(6) 0.059(4) 0.007(4) 0.008(4) -0.029(4)
C35D 0.106(6) 0.089(6) 0.073(4) 0.017(4) -0.006(4) -0.020(4)
C36D 0.095(6) 0.084(6) 0.083(5) 0.000(5) 0.000(5) -0.013(5)
C37D 0.078(6) 0.071(7) 0.070(5) -0.005(4) -0.004(4) -0.002(5)

loop_
_atom_type_symbol
_atom_type_description
_atom_type_scat_dispersion_real
_atom_type_scat_dispersion_imag
_atom_type_scat_source
C C 0.0033 0.0016 'International Tables Vol C Tables 4.2.6.8 and 6.1.1.4'
H H 0.0000 0.0000 'International Tables Vol C Tables 4.2.6.8 and 6.1.1.4'
N N 0.0061 0.0033 'International Tables Vol C Tables 4.2.6.8 and 6.1.1.4'
F F 0.0171 0.0103 'International Tables Vol C Tables 4.2.6.8 and 6.1.1.4'
P P 0.1023 0.0942 'International Tables Vol C Tables 4.2.6.8 and 6.1.1.4'
Ti Ti 0.2776 0.4457 'International Tables Vol C Tables 4.2.6.8 and 6.1.1.4'

loop_
_geom_angle_atom_site_label_1
_geom_angle_atom_site_label_2
_geom_angle_atom_site_label_3
_geom_angle
_geom_angle_site_symmetry_3
C27 Ti1 N1 115.0(4) .
C27 Ti1 C32 104.3(4) .
N1 Ti1 C32 140.6(3) .
C27 Ti1 C32D 108.3(4) .
N1 Ti1 C32D 136.6(3) .
C32 Ti1 C32D 4.6(3) .
C27 Ti1 P2 93.5(3) .
N1 Ti1 P2 77.9(3) .
C32 Ti1 P2 101.4(2) .
C32D Ti1 P2 98.6(2) .
C27 Ti1 P1 107.2(4) .
N1 Ti1 P1 74.7(3) .
C32 Ti1 P1 93.4(2) .
C32D Ti1 P1 94.3(2) .
P2 Ti1 P1 150.73(12) .
C7 P1 C1 104.7(5) .
C7 P1 C4 103.6(5) .
C1 P1 C4 104.2(5) .
C7 P1 Ti1 96.5(4) .
C1 P1 Ti1 128.2(4) .
C4 P1 Ti1 115.8(4) .
C20 P2 C24 103.2(5) .
C20 P2 C21 109.2(5) .
C24 P2 C21 104.4(5) .
C20 P2 Ti1 90.1(4) .
C24 P2 Ti1 127.4(4) .
C21 P2 Ti1 118.9(3) .
C14 N1 C13 119.2(9) .
C14 N1 Ti1 114.9(7) .
C13 N1 Ti1 125.8(6) .
C3 C1 C2 107.5(9) .
C3 C1 P1 112.7(7) .
C2 C1 P1 109.2(7) .
C3 C1 H1A 109.1 .
C2 C1 H1A 109.1 .
P1 C1 H1A 109.1 .
C1 C2 H2A 109.5 .
C1 C2 H2B 109.5 .
H2A C2 H2B 109.5 .
C1 C2 H2C 109.5 .
H2A C2 H2C 109.5 .
H2B C2 H2C 109.5 .
C1 C3 H3A 109.5 .
C1 C3 H3B 109.5 .
H3A C3 H3B 109.5 .
C1 C3 H3C 109.5 .
H3A C3 H3C 109.5 .
H3B C3 H3C 109.5 .
C6 C4 C5 110.1(10) .
C6 C4 P1 114.3(7) .
C5 C4 P1 110.5(7) .
C6 C4 H4A 107.2 .
C5 C4 H4A 107.2 .
P1 C4 H4A 107.2 .
C4 C5 H5A 109.5 .
C4 C5 H5B 109.5 .
H5A C5 H5B 109.5 .
C4 C5 H5C 109.5 .
H5A C5 H5C 109.5 .
H5B C5 H5C 109.5 .
C4 C6 H6A 109.5 .
C4 C6 H6B 109.5 .
H6A C6 H6B 109.5 .
C4 C6 H6C 109.5 .
H6A C6 H6C 109.5 .
H6B C6 H6C 109.5 .
C13 C7 C8 118.7(9) .
C13 C7 P1 115.4(8) .
C8 C7 P1 125.8(8) .
C9 C8 C7 122.6(10) .
C9 C8 H8A 118.7 .
C7 C8 H8A 118.7 .
C11 C9 C8 116.9(10) .
C11 C9 C10 122.2(10) .
C8 C9 C10 121.0(11) .
C9 C10 H10A 109.5 .
C9 C10 H10B 109.5 .
H10A C10 H10B 109.5 .
C9 C10 H10C 109.5 .
H10A C10 H10C 109.5 .
H10B C10 H10C 109.5 .
C9 C11 C12 122.7(10) .
C9 C11 H11A 118.6 .
C12 C11 H11A 118.6 .
C11 C12 C13 121.2(10) .
C11 C12 H12A 119.4 .
C13 C12 H12A 119.4 .
C7 C13 C12 117.8(10) .
C7 C13 N1 117.9(9) .
C12 C13 N1 124.3(10) .
N1 C14 C15 122.0(10) .
N1 C14 C20 118.0(10) .
C15 C14 C20 119.9(9) .
C16 C15 C14 119.3(11) .
C16 C15 H15A 120.3 .
C14 C15 H15A 120.3 .
C17 C16 C15 122.6(11) .
C17 C16 H16A 118.7 .
C15 C16 H16A 118.7 .
C19 C17 C16 117.3(10) .
C19 C17 C18 122.0(12) .
C16 C17 C18 120.6(12) .
C17 C18 H18A 109.5 .
C17 C18 H18B 109.5 .
H18A C18 H18B 109.5 .
C17 C18 H18C 109.5 .
H18A C18 H18C 109.5 .
H18B C18 H18C 109.5 .
C17 C19 C20 124.1(11) .
C17 C19 H19A 117.9 .
C20 C19 H19A 117.9 .
C19 C20 C14 116.8(10) .
C19 C20 P2 127.1(9) .
C14 C20 P2 116.1(7) .
C22 C21 C23 112.5(11) .
C22 C21 P2 109.4(8) .
C23 C21 P2 116.1(8) .
C22 C21 H21A 106.1 .
C23 C21 H21A 106.1 .
P2 C21 H21A 106.1 .
C21 C22 H22A 109.5 .
C21 C22 H22B 109.5 .
H22A C22 H22B 109.5 .
C21 C22 H22C 109.5 .
H22A C22 H22C 109.5 .
H22B C22 H22C 109.5 .
C21 C23 H23A 109.5 .
C21 C23 H23B 109.5 .
H23A C23 H23B 109.5 .
C21 C23 H23C 109.5 .
H23A C23 H23C 109.5 .
H23B C23 H23C 109.5 .
C25 C24 C26 110.2(9) .
C25 C24 P2 111.2(7) .
C26 C24 P2 110.2(8) .
C25 C24 H24A 108.4 .
C26 C24 H24A 108.4 .
P2 C24 H24A 108.4 .
C24 C25 H25A 109.5 .
C24 C25 H25B 109.5 .
H25A C25 H25B 109.5 .
C24 C25 H25C 109.5 .
H25A C25 H25C 109.5 .
H25B C25 H25C 109.5 .
C24 C26 H26A 109.5 .
C24 C26 H26B 109.5 .
H26A C26 H26B 109.5 .
C24 C26 H26C 109.5 .
H26A C26 H26C 109.5 .
H26B C26 H26C 109.5 .
C28 C27 Ti1 166.6(9) .
C28 C27 H27 96.7 .
Ti1 C27 H27 96.7 .
C31 C28 C29 112.1(11) .
C31 C28 C27 109.7(9) .
C29 C28 C27 109.0(9) .
C31 C28 C30 108.9(10) .
C29 C28 C30 106.6(10) .
C27 C28 C30 110.4(10) .
C28 C29 H29A 109.5 .
C28 C29 H29B 109.5 .
H29A C29 H29B 109.5 .
C28 C29 H29C 109.5 .
H29A C29 H29C 109.5 .
H29B C29 H29C 109.5 .
C28 C30 H30A 109.5 .
C28 C30 H30B 109.5 .
H30A C30 H30B 109.5 .
C28 C30 H30C 109.5 .
H30A C30 H30C 109.5 .
H30B C30 H30C 109.5 .
C28 C31 H31A 109.5 .
C28 C31 H31B 109.5 .
H31A C31 H31B 109.5 .
C28 C31 H31C 109.5 .
H31A C31 H31C 109.5 .
H31B C31 H31C 109.5 .
C34 F2 F3 133.1(12) 3_565
C35 F3 F2 111.5(14) 3_565
C33 C32 C37 120.0 .
C33 C32 Ti1 113.7(3) .
C37 C32 Ti1 126.0(3) .
F1 C33 C32 120.1(9) .
F1 C33 C34 119.7(9) .
C32 C33 C34 120.0 .
F2 C34 C35 119.9(10) .
F2 C34 C33 120.0(10) .
C35 C34 C33 120.0 .
F3 C35 C34 120.5(10) .
F3 C35 C36 119.3(10) .
C34 C35 C36 120.0 .
C37 C36 C35 120.0 .
C37 C36 H36 120.0 .
C35 C36 H36 120.0 .
C36 C37 C32 120.0 .
C36 C37 H37 120.0 .
C32 C37 H37 120.0 .
C33D C32D C37D 120.0 .
C33D C32D Ti1 112.6(5) .
C37D C32D Ti1 127.3(5) .
F1D C33D C34D 116.7(7) .
F1D C33D C32D 123.3(7) .
C34D C33D C32D 120.0 .
F2D C34D C33D 132.8(8) .
F2D C34D C35D 106.5(8) .
C33D C34D C35D 120.0 .
F3D C35D C36D 122.8(8) .
F3D C35D C34D 117.2(8) .
C36D C35D C34D 120.0 .
C35D C36D C37D 120.0 .
C35D C36D H36D 120.0 .
C37D C36D H36D 120.0 .
C36D C37D C32D 120.0 .
C36D C37D H37D 120.0 .
C32D C37D H37D 120.0 .

loop_
_geom_bond_atom_site_label_1
_geom_bond_atom_site_label_2
_geom_bond_distance
_geom_bond_site_symmetry_2
Ti1 C27 1.870(9) .
Ti1 N1 2.041(8) .
Ti1 C32 2.139(6) .
Ti1 C32D 2.226(6) .
Ti1 P2 2.576(3) .
Ti1 P1 2.635(4) .
P1 C7 1.823(10) .
P1 C1 1.839(10) .
P1 C4 1.878(10) .
P2 C20 1.826(11) .
P2 C24 1.873(9) .
P2 C21 1.889(11) .
N1 C14 1.417(12) .
N1 C13 1.431(12) .
C1 C3 1.547(14) .
C1 C2 1.577(14) .
C1 H1A 1.0000 .
C2 H2A 0.9800 .
C2 H2B 0.9800 .
C2 H2C 0.9800 .
C3 H3A 0.9800 .
C3 H3B 0.9800 .
C3 H3C 0.9800 .
C4 C6 1.520(16) .
C4 C5 1.528(14) .
C4 H4A 1.0000 .
C5 H5A 0.9800 .
C5 H5B 0.9800 .
C5 H5C 0.9800 .
C6 H6A 0.9800 .
C6 H6B 0.9800 .
C6 H6C 0.9800 .
C7 C13 1.398(13) .
C7 C8 1.436(14) .
C8 C9 1.381(14) .
C8 H8A 0.9500 .
C9 C11 1.375(15) .
C9 C10 1.534(15) .
C10 H10A 0.9800 .
C10 H10B 0.9800 .
C10 H10C 0.9800 .
C11 C12 1.379(14) .
C11 H11A 0.9500 .
C12 C13 1.408(13) .
C12 H12A 0.9500 .
C14 C15 1.419(14) .
C14 C20 1.434(14) .
C15 C16 1.395(13) .
C15 H15A 0.9500 .
C16 C17 1.390(15) .
C16 H16A 0.9500 .
C17 C19 1.386(15) .
C17 C18 1.480(14) .
C18 H18A 0.9800 .
C18 H18B 0.9800 .
C18 H18C 0.9800 .
C19 C20 1.412(13) .
C19 H19A 0.9500 .
C21 C22 1.521(15) .
C21 C23 1.542(15) .
C21 H21A 1.0000 .
C22 H22A 0.9800 .
C22 H22B 0.9800 .
C22 H22C 0.9800 .
C23 H23A 0.9800 .
C23 H23B 0.9800 .
C23 H23C 0.9800 .
C24 C25 1.550(16) .
C24 C26 1.555(15) .
C24 H24A 1.0000 .
C25 H25A 0.9800 .
C25 H25B 0.9800 .
C25 H25C 0.9800 .
C26 H26A 0.9800 .
C26 H26B 0.9800 .
C26 H26C 0.9800 .
C27 C28 1.534(13) .
C27 H27 0.9500 .
C28 C31 1.531(16) .
C28 C29 1.533(15) .
C28 C30 1.552(17) .
C29 H29A 0.9800 .
C29 H29B 0.9800 .
C29 H29C 0.9800 .
C30 H30A 0.9800 .
C30 H30B 0.9800 .
C30 H30C 0.9800 .
C31 H31A 0.9800 .
C31 H31B 0.9800 .
C31 H31C 0.9800 .
F1 C33 1.317(16) .
F2 C34 1.308(16) .
F2 F3 1.62(2) 3_565
F3 C35 1.313(16) .
F3 F2 1.62(2) 3_565
C32 C33 1.3900 .
C32 C37 1.3900 .
C33 C34 1.3900 .
C34 C35 1.3900 .
C35 C36 1.3900 .
C36 C37 1.3900 .
C36 H36 0.9500 .
C37 H37 0.9500 .
F1D C33D 1.356(8) .
F2D C34D 1.256(7) .
F3D C35D 1.384(6) .
C32D C33D 1.3900 .
C32D C37D 1.3900 .
C33D C34D 1.3900 .
C34D C35D 1.3900 .
C35D C36D 1.3900 .
C36D C37D 1.3900 .
C36D H36D 0.9500 .
C37D H37D 0.9500 .

loop_
_geom_torsion_atom_site_label_1
_geom_torsion_atom_site_label_2
_geom_torsion_atom_site_label_3
_geom_torsion_atom_site_label_4
_geom_torsion
_geom_torsion_site_symmetry_1
C27 Ti1 P1 C7 -134.4(4) .
N1 Ti1 P1 C7 -22.4(4) .
C32 Ti1 P1 C7 119.5(3) .
C32D Ti1 P1 C7 115.0(4) .
P2 Ti1 P1 C7 -1.1(4) .
C27 Ti1 P1 C1 111.0(5) .
N1 Ti1 P1 C1 -137.0(5) .
C32 Ti1 P1 C1 4.9(4) .
C32D Ti1 P1 C1 0.3(5) .
P2 Ti1 P1 C1 -115.7(4) .
C27 Ti1 P1 C4 -25.8(5) .
N1 Ti1 P1 C4 86.2(4) .
C32 Ti1 P1 C4 -131.9(4) .
C32D Ti1 P1 C4 -136.4(4) .
P2 Ti1 P1 C4 107.5(4) .
C27 Ti1 P2 C20 79.8(5) .
N1 Ti1 P2 C20 -35.0(4) .
C32 Ti1 P2 C20 -174.7(3) .
C32D Ti1 P2 C20 -171.0(4) .
P1 Ti1 P2 C20 -56.0(4) .
C27 Ti1 P2 C24 -173.4(6) .
N1 Ti1 P2 C24 71.7(5) .
C32 Ti1 P2 C24 -68.0(5) .
C32D Ti1 P2 C24 -64.3(6) .
P1 Ti1 P2 C24 50.8(6) .
C27 Ti1 P2 C21 -32.2(6) .
N1 Ti1 P2 C21 -147.1(5) .
C32 Ti1 P2 C21 73.2(5) .
C32D Ti1 P2 C21 76.9(5) .
P1 Ti1 P2 C21 -168.0(5) .
C27 Ti1 N1 C14 -44.8(8) .
C32 Ti1 N1 C14 136.6(6) .
C32D Ti1 N1 C14 133.2(6) .
P2 Ti1 N1 C14 43.4(6) .
P1 Ti1 N1 C14 -147.0(7) .
C27 Ti1 N1 C13 132.2(8) .
C32 Ti1 N1 C13 -46.3(10) .
C32D Ti1 N1 C13 -49.8(9) .
P2 Ti1 N1 C13 -139.6(8) .
P1 Ti1 N1 C13 30.0(7) .
C7 P1 C1 C3 -61.3(9) .
C4 P1 C1 C3 -169.8(8) .
Ti1 P1 C1 C3 49.6(10) .
C7 P1 C1 C2 179.3(8) .
C4 P1 C1 C2 70.7(9) .
Ti1 P1 C1 C2 -69.8(9) .
C7 P1 C4 C6 -64.5(9) .
C1 P1 C4 C6 44.9(10) .
Ti1 P1 C4 C6 -168.8(7) .
C7 P1 C4 C5 60.4(9) .
C1 P1 C4 C5 169.7(8) .
Ti1 P1 C4 C5 -44.0(9) .
C1 P1 C7 C13 151.7(8) .
C4 P1 C7 C13 -99.3(8) .
Ti1 P1 C7 C13 19.3(8) .
C1 P1 C7 C8 -26.1(10) .
C4 P1 C7 C8 82.9(9) .
Ti1 P1 C7 C8 -158.5(8) .
C13 C7 C8 C9 -0.8(15) .
P1 C7 C8 C9 176.9(8) .
C7 C8 C9 C11 2.1(16) .
C7 C8 C9 C10 -177.3(10) .
C8 C9 C11 C12 -0.8(17) .
C10 C9 C11 C12 178.5(10) .
C9 C11 C12 C13 -1.6(17) .
C8 C7 C13 C12 -1.6(14) .
P1 C7 C13 C12 -179.6(7) .
C8 C7 C13 N1 175.6(9) .
P1 C7 C13 N1 -2.4(12) .
C11 C12 C13 C7 2.8(15) .
C11 C12 C13 N1 -174.2(10) .
C14 N1 C13 C7 150.2(9) .
Ti1 N1 C13 C7 -26.7(12) .
C14 N1 C13 C12 -32.8(14) .
Ti1 N1 C13 C12 150.3(8) .
C13 N1 C14 C15 -37.3(12) .
Ti1 N1 C14 C15 139.9(7) .
C13 N1 C14 C20 146.0(8) .
Ti1 N1 C14 C20 -36.7(9) .
N1 C14 C15 C16 -177.4(8) .
C20 C14 C15 C16 -0.8(12) .
C14 C15 C16 C17 1.9(13) .
C15 C16 C17 C19 -0.9(14) .
C15 C16 C17 C18 179.9(9) .
C16 C17 C19 C20 -1.3(14) .
C18 C17 C19 C20 178.0(9) .
C17 C19 C20 C14 2.3(13) .
C17 C19 C20 P2 -178.3(7) .
N1 C14 C20 C19 175.6(7) .
C15 C14 C20 C19 -1.2(12) .
N1 C14 C20 P2 -3.9(10) .
C15 C14 C20 P2 179.3(6) .
C24 P2 C20 C19 82.0(9) .
C21 P2 C20 C19 -28.6(9) .
Ti1 P2 C20 C19 -149.4(8) .
C24 P2 C20 C14 -98.6(7) .
C21 P2 C20 C14 150.8(7) .
Ti1 P2 C20 C14 30.0(6) .
C20 P2 C21 C22 -153.3(8) .
C24 P2 C21 C22 97.0(8) .
Ti1 P2 C21 C22 -52.1(9) .
C20 P2 C21 C23 78.2(10) .
C24 P2 C21 C23 -31.6(10) .
Ti1 P2 C21 C23 179.4(7) .
C20 P2 C24 C25 177.1(8) .
C21 P2 C24 C25 -68.8(9) .
Ti1 P2 C24 C25 76.7(9) .
C20 P2 C24 C26 54.6(9) .
C21 P2 C24 C26 168.7(8) .
Ti1 P2 C24 C26 -45.8(10) .
N1 Ti1 C27 C28 1(4) .
C32 Ti1 C27 C28 -180(4) .
C32D Ti1 C27 C28 -177(4) .
P2 Ti1 C27 C28 -77(4) .
P1 Ti1 C27 C28 82(4) .
Ti1 C27 C28 C31 15(4) .
Ti1 C27 C28 C29 -109(4) .
Ti1 C27 C28 C30 135(4) .
C27 Ti1 C32 C33 -171.6(4) .
N1 Ti1 C32 C33 7.0(7) .
C32D Ti1 C32 C33 38(3) .
P2 Ti1 C32 C33 91.7(3) .
P1 Ti1 C32 C33 -62.9(3) .
C27 Ti1 C32 C37 14.7(4) .
N1 Ti1 C32 C37 -166.7(5) .
C32D Ti1 C32 C37 -135(3) .
P2 Ti1 C32 C37 -82.0(3) .
P1 Ti1 C32 C37 123.4(2) .
C37 C32 C33 F1 176.1(5) .
Ti1 C32 C33 F1 2.0(5) .
C37 C32 C33 C34 0.0 .
Ti1 C32 C33 C34 -174.1(3) .
F3 F2 C34 C35 -90(2) 3_565
F3 F2 C34 C33 87(2) 3_565
F1 C33 C34 F2 7.0(5) .
C32 C33 C34 F2 -176.9(4) .
F1 C33 C34 C35 -176.1(5) .
C32 C33 C34 C35 0.0 .
F2 F3 C35 C34 49.2(15) 3_565
F2 F3 C35 C36 -125.3(13) 3_565
F2 C34 C35 F3 2.4(4) .
C33 C34 C35 F3 -174.4(5) .
F2 C34 C35 C36 176.9(4) .
C33 C34 C35 C36 0.0 .
F3 C35 C36 C37 174.5(5) .
C34 C35 C36 C37 0.0 .
C35 C36 C37 C32 0.0 .
C33 C32 C37 C36 0.0 .
Ti1 C32 C37 C36 173.4(3) .
C27 Ti1 C32D C33D 163.9(4) .
N1 Ti1 C32D C33D -14.2(6) .
C32 Ti1 C32D C33D -165(4) .
P2 Ti1 C32D C33D 67.3(3) .
P1 Ti1 C32D C33D -86.4(3) .
C27 Ti1 C32D C37D -12.4(5) .
N1 Ti1 C32D C37D 169.5(4) .
C32 Ti1 C32D C37D 18(3) .
P2 Ti1 C32D C37D -109.1(3) .
P1 Ti1 C32D C37D 97.3(3) .
C37D C32D C33D F1D 179.3(4) .
Ti1 C32D C33D F1D 2.6(4) .
C37D C32D C33D C34D 0.0 .
Ti1 C32D C33D C34D -176.7(4) .
F1D C33D C34D F2D 11.7(5) .
C32D C33D C34D F2D -169.0(6) .
F1D C33D C34D C35D -179.3(4) .
C32D C33D C34D C35D 0.0 .
F2D C34D C35D F3D -9.0(4) .
C33D C34D C35D F3D 179.4(4) .
F2D C34D C35D C36D 171.6(4) .
C33D C34D C35D C36D 0.0 .
F3D C35D C36D C37D -179.4(4) .
C34D C35D C36D C37D 0.0 .
C35D C36D C37D C32D 0.0 .
C33D C32D C37D C36D 0.0 .
Ti1 C32D C37D C36D 176.1(4) .
